data_7054843
loop_
_publ_author_name
'Ren, Qiao'
'Gao, Tao'
'Li, Wenjun'
'Wan, Li'
'Hu, Yimin'
'Peng, Yanhong'
'Sun, Shaofa'
'Hu, Liqiang'
'Wu, Minghu'
'Guo, Haibing'
'Wang, Jian'

_publ_section_title
;
 A highly enantioselective Michael reaction between \a,\b-unsaturated
 ketones and malonic acid half-thioesters
;
_journal_issue 7
_journal_name_full 'New J. Chem.'
_journal_page_first 5100
_journal_paper_doi 10.1039/C5NJ00719D
_journal_volume 39
_journal_year 2015
_chemical_formula_sum 'C18 H17 Br O2 S'
_chemical_formula_weight 377.29
_chemical_name_systematic
;
?
;
_space_group_IT_number 19
_symmetry_cell_setting orthorhombic
_symmetry_space_group_name_Hall 'P 2ac 2ab'
_symmetry_space_group_name_H-M 'P 21 21 21'
_atom_sites_solution_hydrogens geom
_atom_sites_solution_primary direct
_atom_sites_solution_secondary difmap
_audit_creation_method SHELXL-97
_audit_update_record
;
2012-10-02 deposited with the CCDC.
2015-05-06 downloaded from the CCDC.
;
_cell_angle_alpha 90.00
_cell_angle_beta 90.00
_cell_angle_gamma 90.00
_cell_formula_units_Z 4
_cell_length_a 5.6074(6)
_cell_length_b 14.7841(16)
_cell_length_c 20.027(2)
_cell_measurement_reflns_used 4912
_cell_measurement_temperature 100(2)
_cell_measurement_theta_max 28.32
_cell_measurement_theta_min 2.46
_cell_volume 1660.2(3)
_computing_cell_refinement 'Bruker SAINT'
_computing_data_collection 'Bruker APEX2'
_computing_data_reduction 'Bruker SAINT'
_computing_molecular_graphics 'Bruker SHELXTL'
_computing_publication_material 'Bruker SHELXTL'
_computing_structure_refinement 'SHELXL-97 (Sheldrick, 1997)'
_computing_structure_solution 'SHELXS-97 (Sheldrick, 1990)'
_diffrn_ambient_temperature 100(2)
_diffrn_measured_fraction_theta_full 1.000
_diffrn_measured_fraction_theta_max 1.000
_diffrn_measurement_device_type 'Bruker APEX-II CCD'
_diffrn_measurement_method '\f and \w scans'
_diffrn_radiation_monochromator graphite
_diffrn_radiation_source 'fine-focus sealed tube'
_diffrn_radiation_type MoK\a
_diffrn_radiation_wavelength 0.71073
_diffrn_reflns_av_R_equivalents 0.0359
_diffrn_reflns_av_sigmaI/netI 0.0528
_diffrn_reflns_limit_h_max 7
_diffrn_reflns_limit_h_min -7
_diffrn_reflns_limit_k_max 19
_diffrn_reflns_limit_k_min -18
_diffrn_reflns_limit_l_max 24
_diffrn_reflns_limit_l_min -26
_diffrn_reflns_number 11718
_diffrn_reflns_theta_full 27.50
_diffrn_reflns_theta_max 27.50
_diffrn_reflns_theta_min 2.03
_diffrn_standards_number 0
_exptl_absorpt_coefficient_mu 2.606
_exptl_absorpt_correction_T_max 0.7457
_exptl_absorpt_correction_T_min 0.4126
_exptl_absorpt_correction_type multi-scan
_exptl_absorpt_process_details 'Sadabs, (Sheldrick 2008)'
_exptl_crystal_colour Colourless
_exptl_crystal_density_diffrn 1.509
_exptl_crystal_density_meas ?
_exptl_crystal_density_method 'not measured'
_exptl_crystal_description Block
_exptl_crystal_F_000 768
_exptl_crystal_size_max 0.56
_exptl_crystal_size_mid 0.24
_exptl_crystal_size_min 0.10
_refine_diff_density_max 0.613
_refine_diff_density_min -0.289
_refine_diff_density_rms 0.069
_refine_ls_abs_structure_details 'Flack H D (1983), Acta Cryst. A39, 876-881'
_refine_ls_abs_structure_Flack 0.018(7)
_refine_ls_extinction_method none
_refine_ls_goodness_of_fit_ref 1.016
_refine_ls_hydrogen_treatment constr
_refine_ls_matrix_type full
_refine_ls_number_parameters 200
_refine_ls_number_reflns 3802
_refine_ls_number_restraints 0
_refine_ls_restrained_S_all 1.016
_refine_ls_R_factor_all 0.0320
_refine_ls_R_factor_gt 0.0290
_refine_ls_shift/su_max 0.001
_refine_ls_shift/su_mean 0.000
_refine_ls_structure_factor_coef Fsqd
_refine_ls_weighting_details 'calc w=1/[\s^2^(Fo^2^)+(0.0151P)^2^+0.0000P] where P=(Fo^2^+2Fc^2^)/3'
_refine_ls_weighting_scheme calc
_refine_ls_wR_factor_gt 0.0599
_refine_ls_wR_factor_ref 0.0608
_reflns_number_gt 3550
_reflns_number_total 3802
_reflns_threshold_expression >2sigma(I)
_cod_data_source_file c5nj00719d2.cif
_cod_data_source_block c558
_cod_depositor_comments
;
The following automatic conversions were performed:

'_symmetry_cell_setting' value 'Orthorhombic' changed to
'orthorhombic' according to
/usr/data/users/saulius/crontab/automatic-downloads/rss-feeds/RSC/lib/dictionaries/cif_core.dic
dictionary named 'cif_core.dic' version 2.4.2 from 2011-04-26.

'_exptl_absorpt_correction_type' value 'Multi-scan' changed to
'multi-scan' according to
/usr/data/users/saulius/crontab/automatic-downloads/rss-feeds/RSC/lib/dictionaries/cif_core.dic
dictionary named 'cif_core.dic' version 2.4.2 from 2011-04-26.

'_exptl_crystal_density_meas' value 'Not Measured' was changed to '?'
- the value is perceived as not measured.

Automatic conversion script
Id: cif_fix_values 3271 2015-04-21 07:52:19Z andrius 

 Adding full bibliography for 7054843.cif.
;
_cod_original_sg_symbol_H-M P2(1)2(1)2(1)
_cod_database_code 7054843

loop_
_symmetry_equiv_pos_as_xyz
'x, y, z'
'x+1/2, -y+1/2, -z'
'-x, y+1/2, -z+1/2'
'-x+1/2, -y, z+1/2'

loop_
_atom_site_label
_atom_site_type_symbol
_atom_site_fract_x
_atom_site_fract_y
_atom_site_fract_z
_atom_site_U_iso_or_equiv
_atom_site_adp_type
_atom_site_occupancy
_atom_site_symmetry_multiplicity
_atom_site_calc_flag
_atom_site_refinement_flags
S1 S 1.27233(10) 0.89710(4) 0.31785(2) 0.01498(12) Uani 1 1 d .
Br1 Br 0.78209(5) 0.877843(15) -0.124029(10) 0.02517(8) Uani 1 1 d .
O1 O 0.8862(3) 0.79351(11) 0.32159(7) 0.0176(3) Uani 1 1 d .
O2 O 0.4033(3) 1.00928(10) 0.17421(7) 0.0164(3) Uani 1 1 d .
C1 C 0.7969(4) 0.88901(13) 0.18514(9) 0.0116(4) Uani 1 1 d .
H1 H 0.6490 0.8597 0.2027 0.014 Uiso 1 1 calc R
C2 C 0.8042(4) 0.98709(14) 0.20988(10) 0.0133(4) Uani 1 1 d .
H2A H 0.8195 0.9866 0.2591 0.016 Uiso 1 1 calc R
H2B H 0.9487 1.0165 0.1916 0.016 Uiso 1 1 calc R
C3 C 0.5902(4) 1.04333(15) 0.19136(10) 0.0119(4) Uani 1 1 d .
C4 C 0.6206(4) 1.14420(15) 0.19526(11) 0.0194(5) Uani 1 1 d .
H4A H 0.6969 1.1661 0.1543 0.029 Uiso 1 1 calc R
H4B H 0.7207 1.1594 0.2338 0.029 Uiso 1 1 calc R
H4C H 0.4641 1.1729 0.2003 0.029 Uiso 1 1 calc R
C5 C 1.0138(4) 0.83670(16) 0.21146(10) 0.0132(5) Uani 1 1 d .
H5A H 1.0083 0.7740 0.1941 0.016 Uiso 1 1 calc R
H5B H 1.1611 0.8654 0.1943 0.016 Uiso 1 1 calc R
C6 C 1.0244(4) 0.83380(15) 0.28699(10) 0.0124(4) Uani 1 1 d .
C7 C 1.2567(4) 0.88132(13) 0.40544(9) 0.0115(4) Uani 1 1 d .
C8 C 1.0654(4) 0.91539(15) 0.44229(11) 0.0140(5) Uani 1 1 d .
H8 H 0.9351 0.9437 0.4204 0.017 Uiso 1 1 calc R
C9 C 1.0680(4) 0.90737(15) 0.51114(11) 0.0155(5) Uani 1 1 d .
H9 H 0.9390 0.9308 0.5366 0.019 Uiso 1 1 calc R
C10 C 1.2570(4) 0.86553(13) 0.54339(9) 0.0135(4) Uani 1 1 d .
H10 H 1.2578 0.8606 0.5907 0.016 Uiso 1 1 calc R
C11 C 1.4453(4) 0.83086(15) 0.50614(11) 0.0153(5) Uani 1 1 d .
H11 H 1.5740 0.8015 0.5281 0.018 Uiso 1 1 calc R
C12 C 1.4461(4) 0.83890(15) 0.43714(10) 0.0125(4) Uani 1 1 d .
H12 H 1.5754 0.8155 0.4118 0.015 Uiso 1 1 calc R
C13 C 0.7918(4) 0.88483(13) 0.10944(9) 0.0109(4) Uani 1 1 d .
C14 C 0.6072(4) 0.84188(15) 0.07537(11) 0.0158(5) Uani 1 1 d .
H14 H 0.4820 0.8144 0.1000 0.019 Uiso 1 1 calc R
C15 C 0.6024(4) 0.83841(15) 0.00601(11) 0.0175(5) Uani 1 1 d .
H15 H 0.4761 0.8087 -0.0168 0.021 Uiso 1 1 calc R
C16 C 0.7846(4) 0.87899(14) -0.02890(9) 0.0156(4) Uani 1 1 d .
C17 C 0.9716(4) 0.92149(16) 0.00296(11) 0.0160(5) Uani 1 1 d .
H17 H 1.0960 0.9488 -0.0221 0.019 Uiso 1 1 calc R
C18 C 0.9749(4) 0.92367(15) 0.07192(10) 0.0143(5) Uani 1 1 d .
H18 H 1.1042 0.9521 0.0942 0.017 Uiso 1 1 calc R

loop_
_atom_site_aniso_label
_atom_site_aniso_U_11
_atom_site_aniso_U_22
_atom_site_aniso_U_33
_atom_site_aniso_U_23
_atom_site_aniso_U_13
_atom_site_aniso_U_12
S1 0.0152(3) 0.0200(3) 0.0097(2) 0.00276(19) -0.0001(2) -0.0033(2)
Br1 0.04706(16) 0.01882(12) 0.00963(10) -0.00125(8) -0.00529(11) 0.00165(11)
O1 0.0163(8) 0.0227(9) 0.0140(7) 0.0018(7) 0.0016(7) -0.0041(7)
O2 0.0124(8) 0.0187(9) 0.0181(8) 0.0026(6) -0.0024(7) -0.0008(7)
C1 0.0111(10) 0.0152(10) 0.0085(8) 0.0009(8) 0.0004(8) 0.0014(9)
C2 0.0128(11) 0.0141(10) 0.0129(9) -0.0022(8) -0.0024(9) -0.0008(9)
C3 0.0142(11) 0.0155(11) 0.0060(10) -0.0004(8) 0.0004(8) 0.0009(9)
C4 0.0233(13) 0.0148(12) 0.0202(11) 0.0010(9) -0.0053(10) 0.0001(10)
C5 0.0136(11) 0.0167(12) 0.0093(10) 0.0002(9) -0.0013(9) 0.0029(9)
C6 0.0121(11) 0.0115(11) 0.0137(10) -0.0022(9) -0.0018(9) 0.0063(9)
C7 0.0126(11) 0.0107(9) 0.0110(8) 0.0003(7) 0.0010(8) -0.0037(10)
C8 0.0119(11) 0.0145(11) 0.0157(10) -0.0009(9) -0.0010(9) 0.0006(9)
C9 0.0145(11) 0.0159(12) 0.0161(11) -0.0046(9) 0.0047(9) -0.0013(9)
C10 0.0177(12) 0.0132(10) 0.0097(9) -0.0008(7) 0.0008(9) -0.0056(10)
C11 0.0150(11) 0.0137(11) 0.0172(11) -0.0001(9) -0.0018(9) -0.0007(9)
C12 0.0108(11) 0.0144(11) 0.0122(10) -0.0017(9) 0.0022(8) 0.0003(9)
C13 0.0124(10) 0.0093(9) 0.0110(9) 0.0002(7) -0.0012(7) 0.0035(9)
C14 0.0130(11) 0.0146(11) 0.0197(11) 0.0011(9) -0.0016(9) -0.0029(9)
C15 0.0198(12) 0.0142(11) 0.0185(11) -0.0041(9) -0.0054(10) -0.0021(9)
C16 0.0250(12) 0.0124(10) 0.0094(9) -0.0021(8) -0.0045(9) 0.0042(11)
C17 0.0188(12) 0.0152(11) 0.0141(11) 0.0020(9) 0.0003(9) -0.0039(9)
C18 0.0132(11) 0.0152(11) 0.0144(11) 0.0021(9) -0.0039(9) -0.0041(9)

loop_
_atom_type_symbol
_atom_type_description
_atom_type_scat_dispersion_real
_atom_type_scat_dispersion_imag
_atom_type_scat_source
C C 0.0033 0.0016 'International Tables Vol C Tables 4.2.6.8 and 6.1.1.4'
H H 0.0000 0.0000 'International Tables Vol C Tables 4.2.6.8 and 6.1.1.4'
O O 0.0106 0.0060 'International Tables Vol C Tables 4.2.6.8 and 6.1.1.4'
S S 0.1246 0.1234 'International Tables Vol C Tables 4.2.6.8 and 6.1.1.4'
Br Br -0.2901 2.4595 'International Tables Vol C Tables 4.2.6.8 and 6.1.1.4'

loop_
_geom_angle_atom_site_label_1
_geom_angle_atom_site_label_2
_geom_angle_atom_site_label_3
_geom_angle
C7 S1 C6 103.60(10)
C13 C1 C2 111.22(16)
C13 C1 C5 109.73(16)
C2 C1 C5 110.15(17)
C13 C1 H1 108.6
C2 C1 H1 108.6
C5 C1 H1 108.6
C3 C2 C1 114.92(18)
C3 C2 H2A 108.5
C1 C2 H2A 108.5
C3 C2 H2B 108.5
C1 C2 H2B 108.5
H2A C2 H2B 107.5
O2 C3 C4 121.7(2)
O2 C3 C2 121.96(19)
C4 C3 C2 116.39(19)
C3 C4 H4A 109.5
C3 C4 H4B 109.5
H4A C4 H4B 109.5
C3 C4 H4C 109.5
H4A C4 H4C 109.5
H4B C4 H4C 109.5
C6 C5 C1 112.85(17)
C6 C5 H5A 109.0
C1 C5 H5A 109.0
C6 C5 H5B 109.0
C1 C5 H5B 109.0
H5A C5 H5B 107.8
O1 C6 C5 124.5(2)
O1 C6 S1 124.31(16)
C5 C6 S1 111.18(15)
C12 C7 C8 120.63(19)
C12 C7 S1 118.35(16)
C8 C7 S1 120.92(16)
C9 C8 C7 119.2(2)
C9 C8 H8 120.4
C7 C8 H8 120.4
C8 C9 C10 120.7(2)
C8 C9 H9 119.7
C10 C9 H9 119.7
C9 C10 C11 119.66(19)
C9 C10 H10 120.2
C11 C10 H10 120.2
C12 C11 C10 120.4(2)
C12 C11 H11 119.8
C10 C11 H11 119.8
C11 C12 C7 119.5(2)
C11 C12 H12 120.3
C7 C12 H12 120.3
C14 C13 C18 118.05(19)
C14 C13 C1 121.47(19)
C18 C13 C1 120.47(18)
C15 C14 C13 121.4(2)
C15 C14 H14 119.3
C13 C14 H14 119.3
C16 C15 C14 118.5(2)
C16 C15 H15 120.8
C14 C15 H15 120.8
C15 C16 C17 121.90(19)
C15 C16 Br1 119.91(16)
C17 C16 Br1 118.19(17)
C16 C17 C18 118.9(2)
C16 C17 H17 120.5
C18 C17 H17 120.5
C17 C18 C13 121.2(2)
C17 C18 H18 119.4
C13 C18 H18 119.4

loop_
_geom_bond_atom_site_label_1
_geom_bond_atom_site_label_2
_geom_bond_distance
S1 C7 1.7717(19)
S1 C6 1.786(2)
Br1 C16 1.9053(19)
O1 C6 1.198(3)
O2 C3 1.212(3)
C1 C13 1.517(3)
C1 C2 1.533(3)
C1 C5 1.535(3)
C1 H1 1.0000
C2 C3 1.507(3)
C2 H2A 0.9900
C2 H2B 0.9900
C3 C4 1.503(3)
C4 H4A 0.9800
C4 H4B 0.9800
C4 H4C 0.9800
C5 C6 1.514(3)
C5 H5A 0.9900
C5 H5B 0.9900
C7 C12 1.387(3)
C7 C8 1.396(3)
C8 C9 1.384(3)
C8 H8 0.9500
C9 C10 1.386(3)
C9 H9 0.9500
C10 C11 1.391(3)
C10 H10 0.9500
C11 C12 1.387(3)
C11 H11 0.9500
C12 H12 0.9500
C13 C14 1.393(3)
C13 C18 1.396(3)
C14 C15 1.390(3)
C14 H14 0.9500
C15 C16 1.376(3)
C15 H15 0.9500
C16 C17 1.379(3)
C17 C18 1.382(3)
C17 H17 0.9500
C18 H18 0.9500

loop_
_geom_torsion_atom_site_label_1
_geom_torsion_atom_site_label_2
_geom_torsion_atom_site_label_3
_geom_torsion_atom_site_label_4
_geom_torsion
C13 C1 C2 C3 62.5(2)
C5 C1 C2 C3 -175.66(17)
C1 C2 C3 O2 18.3(3)
C1 C2 C3 C4 -161.65(18)
C13 C1 C5 C6 -177.11(18)
C2 C1 C5 C6 60.1(2)
C1 C5 C6 O1 68.1(3)
C1 C5 C6 S1 -112.68(17)
C7 S1 C6 O1 1.3(2)
C7 S1 C6 C5 -177.97(15)
C6 S1 C7 C12 118.31(17)
C6 S1 C7 C8 -65.41(19)
C12 C7 C8 C9 0.8(3)
S1 C7 C8 C9 -175.40(17)
C7 C8 C9 C10 -0.4(3)
C8 C9 C10 C11 -0.3(3)
C9 C10 C11 C12 0.8(3)
C10 C11 C12 C7 -0.4(3)
C8 C7 C12 C11 -0.4(3)
S1 C7 C12 C11 175.92(17)
C2 C1 C13 C14 -121.9(2)
C5 C1 C13 C14 115.9(2)
C2 C1 C13 C18 58.6(3)
C5 C1 C13 C18 -63.5(2)
C18 C13 C14 C15 -0.8(3)
C1 C13 C14 C15 179.8(2)
C13 C14 C15 C16 -0.3(3)
C14 C15 C16 C17 0.9(3)
C14 C15 C16 Br1 -178.83(17)
C15 C16 C17 C18 -0.3(3)
Br1 C16 C17 C18 179.39(18)
C16 C17 C18 C13 -0.8(4)
C14 C13 C18 C17 1.4(3)
C1 C13 C18 C17 -179.2(2)
